data_2007507
loop_
_publ_author_name
'Hdii, Fatiha'
'Reboul, Jean-Pierre'
'Barbe, Jacques'
'Siri, Didier'
'P\`epe, G\'erard'

_publ_section_title
;
 10-Ethyl-3-nitrophenothiazine
;
_journal_issue 8
_journal_name_full 'Acta Crystallographica Section C'
_journal_page_first 1151
_journal_page_last 1152
_journal_paper_doi 10.1107/S0108270198002522
_journal_volume 54
_journal_year 1998
_chemical_formula_moiety 'C14 H12 N2 O2 S'
_chemical_formula_sum 'C14 H12 N2 O2 S'
_chemical_formula_weight 272.32
_chemical_name_systematic
;
 ?
;
_space_group_IT_number 56
_symmetry_cell_setting orthorhombic
_symmetry_space_group_name_Hall '-P 2ac 2bc'
_symmetry_space_group_name_H-M 'P n a a'
_cell_angle_alpha 90.00
_cell_angle_beta 90.00
_cell_angle_gamma 90.00
_cell_formula_units_Z 8
_cell_length_a 7.6540(10)
_cell_length_b 11.282(2)
_cell_length_c 29.404(4)
_cell_measurement_reflns_used 25
_cell_measurement_temperature 293(2)
_cell_measurement_theta_max 16
_cell_measurement_theta_min 9
_cell_volume 2539.1(7)
_computing_cell_refinement 'CAD-4 Operations Manual'
_computing_data_collection 'CAD-4 Operations Manual (Enraf-Nonius, 1977)'
_computing_data_reduction 'DATARED (P\`epe, 1979)'
_computing_molecular_graphics 'ORTEPII (Johnson, 1976)'
_computing_publication_material SHELXL93
_computing_structure_refinement 'SHELXL93 (Sheldrick, 1993)'
_computing_structure_solution 'SHELXS86 (Sheldrick, 1985)'
_diffrn_ambient_temperature 293(2)
_diffrn_measurement_device 'Enraf-Nonius CAD4'
_diffrn_measurement_method \w/2\q
_diffrn_radiation_monochromator graphite
_diffrn_radiation_source 'fine-focus sealed tube'
_diffrn_radiation_type MoK\a
_diffrn_radiation_wavelength 0.71073
_diffrn_reflns_av_R_equivalents 0.0000
_diffrn_reflns_av_sigmaI/netI 0.0338
_diffrn_reflns_limit_h_max 10
_diffrn_reflns_limit_h_min 0
_diffrn_reflns_limit_k_max 15
_diffrn_reflns_limit_k_min 0
_diffrn_reflns_limit_l_max 41
_diffrn_reflns_limit_l_min 0
_diffrn_reflns_number 3271
_diffrn_reflns_theta_max 30.16
_diffrn_reflns_theta_min 1.38
_diffrn_standards_decay_% 0
_diffrn_standards_interval_time 60
_diffrn_standards_number 2
_exptl_absorpt_coefficient_mu 0.254
_exptl_absorpt_correction_type none
_exptl_crystal_colour purple
_exptl_crystal_density_diffrn 1.425
_exptl_crystal_density_meas 1.41(2)
_exptl_crystal_density_method 'flotation in benzene--chloroform'
_exptl_crystal_description 'square prism cut from a needle'
_exptl_crystal_F_000 1136
_exptl_crystal_size_max .41
_exptl_crystal_size_mid .32
_exptl_crystal_size_min .29
_refine_diff_density_max 0.213
_refine_diff_density_min -0.240
_refine_ls_extinction_method none
_refine_ls_goodness_of_fit_all 0.992
_refine_ls_goodness_of_fit_obs 1.181
_refine_ls_hydrogen_treatment 'H-atom coordinates refined with U = 1.2U~eq~(parent atom)'
_refine_ls_matrix_type full
_refine_ls_number_parameters 208
_refine_ls_number_reflns 3271
_refine_ls_number_restraints 12
_refine_ls_restrained_S_all 0.996
_refine_ls_restrained_S_obs 1.185
_refine_ls_R_factor_all 0.041
_refine_ls_R_factor_obs .039
_refine_ls_shift/esd_max 0.001
_refine_ls_shift/esd_mean 0.000
_refine_ls_structure_factor_coef Fsqd
_refine_ls_weighting_details 'w = 1/[\s^2^(Fo^2^)+(0.032P)^2^] where P = (Fo^2^+2Fc^2^)/3'
_refine_ls_weighting_scheme calc
_refine_ls_wR_factor_all 0.082
_refine_ls_wR_factor_obs .081
_reflns_number_observed 2342
_reflns_number_total 3271
_reflns_observed_criterion I>2\s(I)
_cod_data_source_file cf1230.cif
_cod_data_source_block cf1230
_cod_depositor_comments
;
The following automatic conversions were performed:
'_symmetry_cell_setting' value 'Orthorhombic' changed to 'orthorhombic'
according to '/home/saulius/struct/CIF-dictionaries/cif_core.dic'
dictionary named 'cif_core.dic' version 2.4.1 from
2010-06-29.

'_geom_bond_publ_flag' value 'Y' changed to 'y' according to
'/home/saulius/struct/CIF-dictionaries/cif_core.dic' dictionary named
'cif_core.dic' version 2.4.1 from 2010-06-29 (5 times).

Automatic conversion script
Id: cif_fix_enum 1527 2010-12-29 10:47:43Z saulius 

The following automatic conversions were performed:

'_refine_ls_weighting_scheme' value 'calc w =
1/[\s^2^(Fo^2^)+(0.032P)^2^] where P = (Fo^2^+2Fc^2^)/3' was changed
to 'calc'. New tag '_refine_ls_weighting_details' was created. The
value of the new tag was set to 'w = 1/[\s^2^(Fo^2^)+(0.032P)^2^]
where P = (Fo^2^+2Fc^2^)/3'.

Automatic conversion script
Id: cif_fix_values 3143 2015-03-26 13:38:13Z robertas 
;
_cod_original_sg_symbol_Hall '-P 2ac -2bc'
_cod_database_code 2007507

loop_
_symmetry_equiv_pos_as_xyz
'x, y, z'
'x, -y+1/2, -z+1/2'
'-x+1/2, y+1/2, -z'
'-x+1/2, -y, z+1/2'
'-x, -y, -z'
'-x, y-1/2, z-1/2'
'x-1/2, -y-1/2, z'
'x-1/2, y, -z-1/2'

loop_
_atom_site_aniso_label
_atom_site_aniso_U_11
_atom_site_aniso_U_22
_atom_site_aniso_U_33
_atom_site_aniso_U_12
_atom_site_aniso_U_13
_atom_site_aniso_U_23
C1 .0554(10) .0448(8) .0428(8) -.0062(8) -.0123(8) .0038(7)
C2 .0604(12) .0566(10) .0537(10) .0105(10) -.0186(9) .0104(9)
C3 .092(2) .0503(9) .0526(10) .0311(11) -.0128(11) .0027(9)
C4 .0697(12) .0348(7) .0503(9) .0059(8) -.0066(10) -.0020(7)
C5 .0406(8) .0355(6) .0389(7) .0012(6) -.0024(7) .0037(6)
C6 .0378(7) .0320(6) .0341(6) .0017(6) .0021(6) .0039(6)
S7 .0546(2) .0386(2) .03080(15) .0039(2) -.0049(2) -.00271(14)
C8 .0403(7) .0370(7) .0275(5) .0055(6) -.0001(6) .0049(5)
C9 .0425(8) .0372(6) .0283(6) .0013(7) .0026(6) .0013(5)
N10 .0463(7) .0348(6) .0393(6) .0000(6) -.0106(6) .0001(5)
C11 .0607(11) .0439(8) .0546(10) -.0162(9) -.0140(9) .0024(8)
C12 .089(2) .0506(10) .0575(11) -.0066(11) -.0225(12) -.0133(9)
C13 .0475(10) .0555(9) .0409(8) -.0042(8) -.0047(8) -.0009(7)
C14 .0466(9) .0604(9) .0305(6) .0130(8) -.0051(6) .0093(7)
C15 .0446(9) .0439(8) .0368(7) .0108(7) .0004(7) .0113(6)
C16 .0341(7) .0395(7) .0401(7) -.0028(6) .0044(6) -.0005(6)
N17 .0639(10) .0547(9) .0526(9) .0130(8) -.0013(8) .0186(7)
O18 .0990(12) .0446(7) .0807(10) .0033(8) -.0102(10) .0163(7)
O19 .0930(12) .0776(10) .0637(9) .0160(9) -.0149(9) .0295(8)

loop_
_atom_site_label
_atom_site_fract_x
_atom_site_fract_y
_atom_site_fract_z
_atom_site_U_iso_or_equiv
_atom_site_thermal_displace_type
_atom_site_calc_flag
_atom_site_refinement_flags
_atom_site_occupancy
_atom_site_disorder_group
_atom_site_type_symbol
C1 -.2828(3) .4504(2) .27799(6) .0477(4) Uani d D 1 . C
C2 -.3475(3) .5638(2) .27301(7) .0569(5) Uani d D 1 . C
C3 -.2843(3) .6503(2) .30272(7) .0649(6) Uani d D 1 . C
C4 -.1642(3) .62528(14) .33537(6) .0516(4) Uani d D 1 . C
C5 -.0973(2) .51283(13) .34056(5) .0383(3) Uani d . 1 . C
C6 -.1596(2) .42458(12) .31048(5) .0346(3) Uani d . 1 . C
S7 -.06668(6) .28189(3) .310410(10) .04134(10) Uani d . 1 . S
C8 -.0036(2) .27079(12) .36733(4) .0349(3) Uani d . 1 . C
C9 .0481(2) .37371(13) .39231(5) .0360(3) Uani d . 1 . C
N10 .0287(2) .48622(11) .37366(4) .0401(3) Uani d . 1 . N
C11 .1192(3) .5855(2) .39627(7) .0531(5) Uani d D 1 . C
C12 .0240(4) .6417(2) .43555(8) .0658(6) Uani d D 1 . C
C13 .1169(3) .3568(2) .43537(6) .0479(4) Uani d D 1 . C
C14 .1432(2) .2451(2) .45365(5) .0458(4) Uani d D 1 . C
C15 .0927(2) .14747(14) .42800(5) .0418(4) Uani d . 1 . C
C16 .0207(2) .15979(13) .38609(5) .0379(3) Uani d D 1 . C
N17 .1180(2) .02987(14) .44700(6) .0571(4) Uani d . 1 . N
O18 .0649(2) -.05536(12) .42507(6) .0748(5) Uani d . 1 . O
O19 .1890(2) .01956(14) .48375(5) .0781(5) Uani d . 1 . O
H1 -.335(2) .3912(13) .2596(5) .056 Uiso d D 1 . H
H2 -.442(2) .5870(17) .2541(6) .067 Uiso d D 1 . H
H3 -.342(3) .7237(12) .3018(7) .077 Uiso d D 1 . H
H4 -.138(3) .6894(13) .3543(6) .062 Uiso d D 1 . H
H111 .141(3) .6445(14) .3743(5) .064 Uiso d D 1 . H
H112 .2386(16) .5629(17) .4062(7) .064 Uiso d D 1 . H
H121 -.0953(16) .659(2) .4277(8) .078 Uiso d D 1 . H
H122 .030(3) .5982(18) .4638(5) .078 Uiso d D 1 . H
H123 .074(3) .7129(13) .4478(7) .078 Uiso d D 1 . H
H13 .167(2) .4097(14) .4554(5) .058 Uiso d D 1 . H
H14 .201(2) .2363(16) .4824(4) .055 Uiso d D 1 . H
H16 -.014(2) .0942(11) .3688(5) .046 Uiso d D 1 . H

loop_
_atom_type_symbol
_atom_type_description
_atom_type_scat_dispersion_real
_atom_type_scat_dispersion_imag
_atom_type_scat_source
H H 0.0000 0.0000 'International Tables Vol C Tables 4.2.6.8 and 6.1.1.4'
C C 0.0033 0.0016 'International Tables Vol C Tables 4.2.6.8 and 6.1.1.4'
N N 0.0061 0.0033 'International Tables Vol C Tables 4.2.6.8 and 6.1.1.4'
O O 0.0106 0.0060 'International Tables Vol C Tables 4.2.6.8 and 6.1.1.4'
S S 0.1246 0.1234 'International Tables Vol C Tables 4.2.6.8 and 6.1.1.4'

loop_
_geom_angle_atom_site_label_1
_geom_angle_atom_site_label_2
_geom_angle_atom_site_label_3
_geom_angle
_geom_angle_publ_flag
C6 C1 C2 121.1(2) ?
C6 C1 H1 122.5(12) ?
C2 C1 H1 116.2(12) ?
C1 C2 C3 117.2(2) ?
C1 C2 H2 126.2(12) ?
C3 C2 H2 116.0(12) ?
C4 C3 C2 122.1(2) ?
C4 C3 H3 121.3(14) ?
C2 C3 H3 116.0(14) ?
C3 C4 C5 121.4(2) ?
C3 C4 H4 113.9(13) ?
C5 C4 H4 124.6(13) ?
C4 C5 N10 122.00(15) ?
C4 C5 C6 117.00(15) ?
N10 C5 C6 121.00(13) ?
C1 C6 C5 121.13(14) ?
C1 C6 S7 118.08(12) ?
C5 C6 S7 120.55(11) ?
C8 S7 C6 100.15(7) y
C16 C8 C9 119.60(13) ?
C16 C8 S7 119.02(11) ?
C9 C8 S7 120.70(10) ?
C13 C9 N10 121.80(14) ?
C13 C9 C8 117.59(14) ?
N10 C9 C8 120.61(13) ?
C9 N10 C5 122.84(13) y
C9 N10 C11 117.72(14) y
C5 N10 C11 118.23(13) y
N10 C11 C12 116.0(2) ?
N10 C11 H111 108.0(13) ?
C12 C11 H111 108.3(13) ?
N10 C11 H112 111.7(12) ?
C12 C11 H112 109.2(12) ?
H111 C11 H112 102.8(18) ?
C11 C12 H121 111.2(14) ?
C11 C12 H122 115.0(14) ?
H121 C12 H122 111.(2) ?
C11 C12 H123 116.7(14) ?
H121 C12 H123 107.2(19) ?
H122 C12 H123 94.8(18) ?
C9 C13 C14 122.4(2) ?
C9 C13 H13 130.7(12) ?
C14 C13 H13 106.3(12) ?
C15 C14 C13 118.04(14) ?
C15 C14 H14 121.7(11) ?
C13 C14 H14 120.2(12) ?
C16 C15 C14 121.65(14) ?
C16 C15 N17 119.8(2) ?
C14 C15 N17 118.55(15) ?
C15 C16 C8 120.69(14) ?
C15 C16 H16 121.9(11) ?
C8 C16 H16 117.4(11) ?
O19 N17 O18 122.7(2) ?
O19 N17 C15 119.3(2) ?
O18 N17 C15 118.0(2) ?

loop_
_geom_bond_atom_site_label_1
_geom_bond_atom_site_label_2
_geom_bond_site_symmetry_2
_geom_bond_distance
_geom_bond_publ_flag
C1 C6 . 1.373(2) ?
C1 C2 . 1.380(2) ?
C1 H1 . .949(9) ?
C2 C3 . 1.396(3) ?
C2 H2 . .952(9) ?
C3 C4 . 1.359(3) ?
C3 H3 . .937(9) ?
C4 C5 . 1.377(2) ?
C4 H4 . .934(9) ?
C5 N10 . 1.403(2) y
C5 C6 . 1.415(2) ?
C6 S7 . 1.7600(14) y
S7 C8 . 1.7465(14) y
C8 C16 . 1.381(2) ?
C8 C9 . 1.430(2) ?
C9 C13 . 1.384(2) ?
C9 N10 . 1.391(2) y
N10 C11 . 1.475(2) y
C11 C12 . 1.506(3) ?
C11 H111 . .942(9) ?
C11 H112 . .992(9) ?
C12 H121 . .961(10) ?
C12 H122 . .967(9) ?
C12 H123 . .958(10) ?
C13 C14 . 1.385(2) ?
C13 H13 . .922(9) ?
C14 C15 . 1.389(2) ?
C14 H14 . .959(9) ?
C15 C16 . 1.357(2) ?
C15 N17 . 1.453(2) ?
C16 H16 . .937(9) ?
N17 O19 . 1.215(2) ?
N17 O18 . 1.227(2) ?

loop_
_geom_torsion_atom_site_label_1
_geom_torsion_atom_site_label_2
_geom_torsion_atom_site_label_3
_geom_torsion_atom_site_label_4
_geom_torsion
_geom_torsion_publ_flag
C6 C1 C2 C3 -0.9(3) ?
C1 C2 C3 C4 0.0(3) ?
C2 C3 C4 C5 0.6(4) ?
C3 C4 C5 N10 179.0(2) ?
C3 C4 C5 C6 -0.2(3) ?
C2 C1 C6 C5 1.3(3) ?
C2 C1 C6 S7 -173.1(2) ?
C4 C5 C6 C1 -0.7(2) ?
N10 C5 C6 C1 -179.89(15) ?
C4 C5 C6 S7 173.52(13) ?
N10 C5 C6 S7 -5.7(2) y
C1 C6 S7 C8 -155.24(13) ?
C5 C6 S7 C8 30.35(14) ?
C6 S7 C8 C16 157.98(13) ?
C6 S7 C8 C9 -31.52(14) ?
C16 C8 C9 C13 -1.8(2) ?
S7 C8 C9 C13 -172.22(13) ?
C16 C8 C9 N10 178.46(15) ?
S7 C8 C9 N10 8.0(2) y
C13 C9 N10 C5 -153.6(2) ?
C8 C9 N10 C5 26.2(2) ?
C13 C9 N10 C11 13.6(2) ?
C8 C9 N10 C11 -166.6(2) ?
C4 C5 N10 C9 153.4(2) ?
C6 C5 N10 C9 -27.4(2) ?
C4 C5 N10 C11 -13.7(2) ?
C6 C5 N10 C11 165.4(2) ?
C9 N10 C11 C12 -84.9(2) y
C5 N10 C11 C12 82.9(2) y
N10 C9 C13 C14 -177.4(2) ?
C8 C9 C13 C14 2.8(3) ?
C9 C13 C14 C15 -2.2(3) ?
C13 C14 C15 C16 0.5(3) ?
C13 C14 C15 N17 -179.4(2) ?
C14 C15 C16 C8 0.5(3) ?
N17 C15 C16 C8 -179.7(2) ?
C9 C8 C16 C15 0.2(2) ?
S7 C8 C16 C15 170.80(13) ?
C16 C15 N17 O19 177.0(2) ?
C14 C15 N17 O19 -3.1(3) y
C16 C15 N17 O18 -3.5(3) ?
C14 C15 N17 O18 176.4(2) ?

loop_
_cod_related_entry_id
_cod_related_entry_database
_cod_related_entry_code
1 ChemSpider 21136951
